data_7056985
loop_
_publ_author_name
'Lu, Taotao'
'Yang, Chu-Fan'
'Steren, Carlos A.'
'Fei, Fan'
'Chen, Xue-Tai'
'Xue, Zi-Ling'

_publ_section_title
;
 Synthesis and characterization of Ag(i) and Au(i) complexes with
 macrocyclic hybrid amine N-heterocyclic carbene ligands
;
_journal_issue 6
_journal_name_full 'New Journal of Chemistry'
_journal_page_first 4700
_journal_paper_doi 10.1039/C7NJ04020B
_journal_volume 42
_journal_year 2018
_chemical_formula_sum 'C42 H46 Au2 F12 N10 P2'
_chemical_formula_weight 1374.76
_space_group_crystal_system monoclinic
_space_group_IT_number 14
_space_group_name_Hall '-P 2ybc'
_space_group_name_H-M_alt 'P 1 21/c 1'
_symmetry_space_group_name_Hall '-P 2ybc'
_symmetry_space_group_name_H-M 'P 1 21/c 1'
_atom_sites_solution_hydrogens mixed
_audit_creation_method SHELXL-2014/7
_audit_update_record
;
2018-01-29 deposited with the CCDC.
2018-02-06 downloaded from the CCDC.
;
_cell_angle_alpha 90
_cell_angle_beta 107.662(2)
_cell_angle_gamma 90
_cell_formula_units_Z 4
_cell_length_a 16.3158(9)
_cell_length_b 21.8651(12)
_cell_length_c 15.6970(9)
_cell_measurement_reflns_used 8837
_cell_measurement_temperature 150(2)
_cell_measurement_theta_max 24.73
_cell_measurement_theta_min 2.44
_cell_volume 5335.9(5)
_computing_cell_refinement 'Bruker SAINT'
_computing_data_collection 'Bruker APEX2'
_computing_data_reduction 'Bruker SAINT'
_computing_molecular_graphics 'Bruker SHELXTL'
_computing_publication_material 'Bruker SHELXTL'
_computing_structure_refinement 'SHELXL-2014 (Sheldrick 2014)'
_computing_structure_solution 'SHELXS-97 (Sheldrick 2008)'
_diffrn_ambient_temperature 150(2)
_diffrn_measured_fraction_theta_full 1.000
_diffrn_measured_fraction_theta_max 0.995
_diffrn_measurement_device_type 'Bruker APEX-II CCD'
_diffrn_measurement_method '\f and \w scans'
_diffrn_radiation_type MoK\a
_diffrn_radiation_wavelength 0.71073
_diffrn_reflns_av_R_equivalents 0.0942
_diffrn_reflns_av_unetI/netI 0.0942
_diffrn_reflns_Laue_measured_fraction_full 1.000
_diffrn_reflns_Laue_measured_fraction_max 0.995
_diffrn_reflns_limit_h_max 20
_diffrn_reflns_limit_h_min -20
_diffrn_reflns_limit_k_max 27
_diffrn_reflns_limit_k_min -26
_diffrn_reflns_limit_l_max 15
_diffrn_reflns_limit_l_min -19
_diffrn_reflns_number 43365
_diffrn_reflns_point_group_measured_fraction_full 1.000
_diffrn_reflns_point_group_measured_fraction_max 0.995
_diffrn_reflns_theta_full 26.000
_diffrn_reflns_theta_max 26.427
_diffrn_reflns_theta_min 2.277
_diffrn_standards_number 0
_exptl_absorpt_coefficient_mu 5.633
_exptl_absorpt_correction_T_max 0.363
_exptl_absorpt_correction_T_min 0.254
_exptl_absorpt_correction_type multi-scan
_exptl_absorpt_process_details sadabs
_exptl_crystal_colour colourless
_exptl_crystal_density_diffrn 1.711
_exptl_crystal_description block
_exptl_crystal_F_000 2656
_exptl_crystal_size_max 0.250
_exptl_crystal_size_mid 0.210
_exptl_crystal_size_min 0.180
_refine_diff_density_max 3.380
_refine_diff_density_min -1.293
_refine_diff_density_rms 0.172
_refine_ls_extinction_method none
_refine_ls_goodness_of_fit_ref 1.086
_refine_ls_hydrogen_treatment constr
_refine_ls_matrix_type full
_refine_ls_number_parameters 674
_refine_ls_number_reflns 10937
_refine_ls_number_restraints 251
_refine_ls_restrained_S_all 1.091
_refine_ls_R_factor_all 0.1185
_refine_ls_R_factor_gt 0.0692
_refine_ls_shift/su_max 0.004
_refine_ls_shift/su_mean 0.000
_refine_ls_structure_factor_coef Fsqd
_refine_ls_weighting_details 'w=1/[\s^2^(Fo^2^)+(0.1000P)^2^+0.3851P] where P=(Fo^2^+2Fc^2^)/3'
_refine_ls_weighting_scheme calc
_refine_ls_wR_factor_gt 0.1741
_refine_ls_wR_factor_ref 0.1957
_reflns_Friedel_coverage 0.000
_reflns_number_gt 6795
_reflns_number_total 10937
_reflns_threshold_expression 'I > 2\s(I)'
_cod_data_source_file c7nj04020b2.cif
_cod_data_source_block 7
_cod_depositor_comments 'Adding full bibliography for 7056979--7056989.cif.'
_cod_database_code 7056985
_shelx_shelxl_version_number 2014/7
_shelx_space_group_comment
;
The symmetry employed for this shelxl refinement is uniquely defined
by the following loop, which should always be used as a source of
symmetry information in preference to the above space-group names.
They are only intended as comments.
;
_shelx_estimated_absorpt_t_min 0.333
_shelx_estimated_absorpt_t_max 0.430

loop_
_space_group_symop_operation_xyz
'x, y, z'
'-x, y+1/2, -z+1/2'
'-x, -y, -z'
'x, -y-1/2, z-1/2'

loop_
_atom_site_label
_atom_site_type_symbol
_atom_site_fract_x
_atom_site_fract_y
_atom_site_fract_z
_atom_site_U_iso_or_equiv
_atom_site_adp_type
_atom_site_occupancy
_atom_site_site_symmetry_order
_atom_site_calc_flag
_atom_site_refinement_flags_posn
_atom_site_refinement_flags_adp
_atom_site_refinement_flags_occupancy
_atom_site_disorder_assembly
_atom_site_disorder_group
Au1 Au 0.38510(3) 0.23775(2) 0.50279(3) 0.04329(16) Uani 1 1 d . . . . .
Au2 Au 0.45412(3) 0.22660(2) 0.33104(3) 0.04767(17) Uani 1 1 d . . . . .
P1 P 0.8981(4) 0.4190(2) 0.2928(5) 0.124(2) Uani 1 1 d . . . . .
P2 P 0.4305(3) 0.48488(13) 0.1749(2) 0.0592(9) Uani 1 1 d . . . . .
F1 F 0.8955(10) 0.3594(6) 0.3443(13) 0.218(7) Uani 1 1 d . . . . .
F2 F 0.7983(9) 0.4292(6) 0.2812(17) 0.274(12) Uani 1 1 d . . . . .
F3 F 0.8771(15) 0.3807(10) 0.2152(10) 0.269(11) Uani 1 1 d . . . . .
F4 F 0.9172(14) 0.4511(11) 0.3805(16) 0.311(12) Uani 1 1 d . . . . .
F5 F 0.9924(9) 0.4071(5) 0.3077(13) 0.199(7) Uani 1 1 d . . . . .
F6 F 0.9014(11) 0.4784(6) 0.2533(13) 0.218(8) Uani 1 1 d . . . . .
F7 F 0.4105(8) 0.4863(5) 0.2661(7) 0.132(4) Uani 1 1 d . . . . .
F8 F 0.4055(6) 0.4157(3) 0.1596(7) 0.113(4) Uani 1 1 d . . . . .
F9 F 0.3360(6) 0.5061(4) 0.1295(8) 0.124(4) Uani 1 1 d . . . . .
F10 F 0.4516(7) 0.4845(4) 0.0853(5) 0.112(3) Uani 1 1 d . . . . .
F11 F 0.4574(6) 0.5539(3) 0.1889(6) 0.100(3) Uani 1 1 d . . . . .
F12 F 0.5274(5) 0.4660(3) 0.2249(5) 0.082(2) Uani 1 1 d . . . . .
N1 N 0.5653(6) 0.2164(4) 0.6240(6) 0.044(2) Uani 1 1 d . . . . .
N2 N 0.5283(6) 0.3118(4) 0.6283(6) 0.046(2) Uani 1 1 d . . . . .
N3 N 0.5113(9) 0.3858(6) 0.4694(9) 0.099(3) Uani 1 1 d D U . . .
H3A H 0.5174 0.3456 0.4779 0.119 Uiso 1 1 d R U . . .
N4 N 0.6159(6) 0.3009(4) 0.4085(6) 0.044(2) Uani 1 1 d . . . . .
N5 N 0.6324(6) 0.2072(4) 0.4598(6) 0.043(2) Uani 1 1 d . . . . .
N6 N 0.2298(8) 0.1612(5) 0.4168(8) 0.077(3) Uani 1 1 d D U . . .
N7 N 0.2004(7) 0.2559(4) 0.3913(8) 0.062(3) Uani 1 1 d D U . . .
N9 N 0.2796(8) 0.2451(4) 0.1987(8) 0.070(3) Uani 1 1 d D U . . .
N10 N 0.2999(7) 0.1496(4) 0.2291(7) 0.062(3) Uani 1 1 d D U . . .
C1 C 0.5008(8) 0.2562(5) 0.5880(8) 0.044(3) Uani 1 1 d . . . . .
C2 C 0.6346(7) 0.2447(5) 0.6868(7) 0.042(3) Uani 1 1 d . . . . .
C3 C 0.7113(8) 0.2217(6) 0.7421(7) 0.050(3) Uani 1 1 d . . . . .
H3 H 0.7274 0.1800 0.7413 0.060 Uiso 1 1 calc R U . . .
C4 C 0.7631(8) 0.2650(7) 0.7994(9) 0.066(4) Uani 1 1 d . . . . .
H4 H 0.8165 0.2520 0.8393 0.079 Uiso 1 1 calc R U . . .
C5 C 0.7406(8) 0.3251(7) 0.8008(9) 0.065(4) Uani 1 1 d . . . . .
H5 H 0.7790 0.3517 0.8420 0.078 Uiso 1 1 calc R U . . .
C6 C 0.6647(8) 0.3493(6) 0.7450(8) 0.063(4) Uani 1 1 d . . . . .
H6 H 0.6499 0.3913 0.7450 0.075 Uiso 1 1 calc R U . . .
C7 C 0.6112(7) 0.3056(5) 0.6880(7) 0.041(3) Uani 1 1 d . . . . .
C8 C 0.4790(9) 0.3665(5) 0.6070(9) 0.064(3) Uani 1 1 d . U . . .
H8A H 0.4729 0.3843 0.6628 0.077 Uiso 1 1 calc R U . . .
H8B H 0.4207 0.3563 0.5677 0.077 Uiso 1 1 calc R U . . .
C9 C 0.5199(10) 0.4157(6) 0.5593(10) 0.079(3) Uani 1 1 d . U . . .
H9A H 0.4878 0.4548 0.5518 0.094 Uiso 1 1 calc R U . . .
H9B H 0.5809 0.4233 0.5931 0.094 Uiso 1 1 calc R U . . .
C10 C 0.5723(11) 0.4035(7) 0.4287(11) 0.100(4) Uani 1 1 d D U . . .
H10A H 0.6286 0.4096 0.4747 0.121 Uiso 1 1 calc R U . . .
H10B H 0.5549 0.4428 0.3969 0.121 Uiso 1 1 calc R U . . .
C11 C 0.5801(10) 0.3559(6) 0.3646(9) 0.076(4) Uani 1 1 d D U . . .
H11A H 0.5224 0.3472 0.3225 0.091 Uiso 1 1 calc R U . . .
H11B H 0.6169 0.3713 0.3295 0.091 Uiso 1 1 calc R U . . .
C12 C 0.5759(7) 0.2467(5) 0.4061(7) 0.034(2) Uani 1 1 d . . . . .
C13 C 0.7013(8) 0.2958(6) 0.4646(8) 0.053(3) Uani 1 1 d . . . . .
C14 C 0.7686(9) 0.3378(6) 0.4847(9) 0.070(4) Uani 1 1 d . . . . .
H14 H 0.7612 0.3793 0.4664 0.083 Uiso 1 1 calc R U . . .
C15 C 0.8478(10) 0.3136(8) 0.5342(11) 0.084(5) Uani 1 1 d . . . . .
H15 H 0.8976 0.3386 0.5457 0.100 Uiso 1 1 calc R U . . .
C16 C 0.8564(9) 0.2549(8) 0.5669(11) 0.077(4) Uani 1 1 d . . . . .
H16 H 0.9111 0.2422 0.6046 0.092 Uiso 1 1 calc R U . . .
C17 C 0.7883(9) 0.2132(7) 0.5470(9) 0.065(4) Uani 1 1 d . . . . .
H17 H 0.7955 0.1721 0.5678 0.078 Uiso 1 1 calc R U . . .
C18 C 0.7109(8) 0.2354(6) 0.4958(8) 0.051(3) Uani 1 1 d . . . . .
C19 C 0.6189(8) 0.1421(5) 0.4693(8) 0.058(3) Uani 1 1 d . . . . .
H19A H 0.6621 0.1189 0.4497 0.070 Uiso 1 1 calc R U . . .
H19B H 0.5612 0.1307 0.4296 0.070 Uiso 1 1 calc R U . . .
C20 C 0.6259(9) 0.1239(5) 0.5667(8) 0.067(4) Uani 1 1 d . . . . .
H20A H 0.6225 0.0787 0.5690 0.080 Uiso 1 1 calc R U . . .
H20B H 0.6838 0.1358 0.6052 0.080 Uiso 1 1 calc R U . . .
C21 C 0.5609(8) 0.1499(5) 0.6074(9) 0.056(3) Uani 1 1 d . . . . .
H21A H 0.5027 0.1400 0.5675 0.067 Uiso 1 1 calc R U . . .
H21B H 0.5678 0.1288 0.6650 0.067 Uiso 1 1 calc R U . . .
C22 C 0.2639(7) 0.2173(5) 0.4285(7) 0.042(3) Uani 1 1 d . . . . .
C23 C 0.1430(4) 0.1646(4) 0.3699(6) 0.073(3) Uani 1 1 d G U . . .
C24 C 0.0781(6) 0.1213(3) 0.3418(7) 0.101(4) Uani 1 1 d G U . . .
H24 H 0.0911 0.0790 0.3518 0.121 Uiso 1 1 calc R U . . .
C25 C -0.0059(5) 0.1397(5) 0.2992(7) 0.102(4) Uani 1 1 d G U . . .
H25 H -0.0503 0.1100 0.2801 0.123 Uiso 1 1 calc R U . . .
C26 C -0.0250(4) 0.2015(5) 0.2846(7) 0.090(4) Uani 1 1 d G U . . .
H26 H -0.0824 0.2141 0.2555 0.108 Uiso 1 1 calc R U . . .
C27 C 0.0399(6) 0.2449(4) 0.3126(7) 0.087(4) Uani 1 1 d G U . . .
H27 H 0.0269 0.2871 0.3026 0.104 Uiso 1 1 calc R U . . .
C28 C 0.1239(5) 0.2264(4) 0.3552(6) 0.061(3) Uani 1 1 d G U . . .
C33 C 0.3361(8) 0.2065(6) 0.2459(7) 0.048(3) Uani 1 1 d . . . . .
C34 C 0.2079(8) 0.2154(7) 0.1430(9) 0.065(3) Uani 1 1 d D U . . .
C35 C 0.1327(8) 0.2377(7) 0.0829(10) 0.086(4) Uani 1 1 d D U . . .
H35 H 0.1214 0.2801 0.0728 0.103 Uiso 1 1 calc R U . . .
C36 C 0.0753(10) 0.1928(7) 0.0387(10) 0.093(4) Uani 1 1 d D U . . .
H36 H 0.0270 0.2045 -0.0098 0.111 Uiso 1 1 calc R U . . .
C37 C 0.0853(9) 0.1317(7) 0.0622(10) 0.098(4) Uani 1 1 d D U . . .
H37 H 0.0411 0.1035 0.0342 0.118 Uiso 1 1 calc R U . . .
C38 C 0.1587(8) 0.1110(7) 0.1257(10) 0.091(4) Uani 1 1 d D U . . .
H38 H 0.1668 0.0689 0.1405 0.109 Uiso 1 1 calc R U . . .
C39 C 0.2200(9) 0.1542(7) 0.1672(10) 0.075(3) Uani 1 1 d D U . . .
N8 N 0.1884(13) 0.3322(10) 0.2418(14) 0.096(5) Uani 0.600(10) 1 d D U P A 1
H8 H 0.1499 0.3135 0.1977 0.115 Uiso 0.600(10) 1 calc R U P A 1
C29 C 0.2038(17) 0.3222(5) 0.4100(13) 0.069(4) Uani 0.600(10) 1 d D U P A 1
H29A H 0.1649 0.3323 0.4457 0.083 Uiso 0.600(10) 1 calc R U P A 1
H29B H 0.2630 0.3341 0.4450 0.083 Uiso 0.600(10) 1 calc R U P A 1
C30 C 0.1773(18) 0.3561(10) 0.3246(12) 0.087(5) Uani 0.600(10) 1 d D U P A 1
H30A H 0.1152 0.3652 0.3118 0.105 Uiso 0.600(10) 1 calc R U P A 1
H30B H 0.2075 0.3959 0.3360 0.105 Uiso 0.600(10) 1 calc R U P A 1
C31 C 0.2783(14) 0.3463(11) 0.2491(17) 0.087(5) Uani 0.600(10) 1 d D U P A 1
H31A H 0.3160 0.3369 0.3101 0.105 Uiso 0.600(10) 1 calc R U P A 1
H31B H 0.2843 0.3903 0.2372 0.105 Uiso 0.600(10) 1 calc R U P A 1
C32 C 0.3037(16) 0.3087(6) 0.1826(15) 0.071(4) Uani 0.600(10) 1 d D U P A 1
H32A H 0.3663 0.3118 0.1918 0.086 Uiso 0.600(10) 1 calc R U P A 1
H32B H 0.2725 0.3219 0.1210 0.086 Uiso 0.600(10) 1 calc R U P A 1
C40 C 0.3352(15) 0.0954(8) 0.2845(14) 0.067(4) Uani 0.600(10) 1 d D U P A 1
H40A H 0.3941 0.1060 0.3219 0.080 Uiso 0.600(10) 1 calc R U P A 1
H40B H 0.3408 0.0625 0.2434 0.080 Uiso 0.600(10) 1 calc R U P A 1
C41 C 0.2881(17) 0.0681(9) 0.3471(15) 0.070(5) Uani 0.600(10) 1 d D U P A 1
H41A H 0.2292 0.0582 0.3087 0.084 Uiso 0.600(10) 1 calc R U P A 1
H41B H 0.3165 0.0284 0.3678 0.084 Uiso 0.600(10) 1 calc R U P A 1
C42 C 0.2772(17) 0.0990(8) 0.4296(16) 0.081(5) Uani 0.600(10) 1 d D U P A 1
H42A H 0.3352 0.1051 0.4726 0.097 Uiso 0.600(10) 1 calc R U P A 1
H42B H 0.2460 0.0705 0.4576 0.097 Uiso 0.600(10) 1 calc R U P A 1
N8' N 0.3311(18) 0.0753(15) 0.3870(17) 0.082(6) Uani 0.400(10) 1 d D U P A 2
H8'1 H 0.3374 0.1158 0.3882 0.098 Uiso 0.400(10) 1 d R U P A 2
C29' C 0.251(2) 0.1165(10) 0.4851(14) 0.078(5) Uani 0.400(10) 1 d D U P A 2
H29C H 0.3032 0.1271 0.5349 0.094 Uiso 0.400(10) 1 calc R U P A 2
H29D H 0.2028 0.1064 0.5083 0.094 Uiso 0.400(10) 1 calc R U P A 2
C30' C 0.266(2) 0.0717(12) 0.428(3) 0.087(6) Uani 0.400(10) 1 d D U P A 2
H30C H 0.2117 0.0664 0.3797 0.105 Uiso 0.400(10) 1 calc R U P A 2
H30D H 0.2764 0.0331 0.4628 0.105 Uiso 0.400(10) 1 calc R U P A 2
C31' C 0.304(2) 0.0577(15) 0.2970(18) 0.079(6) Uani 0.400(10) 1 d D U P A 2
H31C H 0.2401 0.0608 0.2752 0.095 Uiso 0.400(10) 1 calc R U P A 2
H31D H 0.3187 0.0141 0.2935 0.095 Uiso 0.400(10) 1 calc R U P A 2
C32' C 0.337(2) 0.0913(9) 0.238(2) 0.069(5) Uani 0.400(10) 1 d D U P A 2
H32C H 0.4006 0.0944 0.2633 0.083 Uiso 0.400(10) 1 calc R U P A 2
H32D H 0.3232 0.0707 0.1796 0.083 Uiso 0.400(10) 1 calc R U P A 2
C40' C 0.225(2) 0.3195(9) 0.370(2) 0.066(5) Uani 0.400(10) 1 d D U P A 2
H40C H 0.1867 0.3479 0.3891 0.079 Uiso 0.400(10) 1 calc R U P A 2
H40D H 0.2837 0.3268 0.4103 0.079 Uiso 0.400(10) 1 calc R U P A 2
C41' C 0.225(2) 0.3407(15) 0.282(2) 0.067(6) Uani 0.400(10) 1 d D U P A 2
H41C H 0.2467 0.3833 0.2905 0.081 Uiso 0.400(10) 1 calc R U P A 2
H41D H 0.1644 0.3428 0.2451 0.081 Uiso 0.400(10) 1 calc R U P A 2
C42' C 0.273(2) 0.3097(10) 0.227(2) 0.072(5) Uani 0.400(10) 1 d D U P A 2
H42C H 0.3331 0.3219 0.2553 0.086 Uiso 0.400(10) 1 calc R U P A 2
H42D H 0.2540 0.3323 0.1695 0.086 Uiso 0.400(10) 1 calc R U P A 2

loop_
_atom_site_aniso_label
_atom_site_aniso_U_11
_atom_site_aniso_U_22
_atom_site_aniso_U_33
_atom_site_aniso_U_23
_atom_site_aniso_U_13
_atom_site_aniso_U_12
Au1 0.0298(3) 0.0533(3) 0.0444(3) -0.0028(2) 0.0078(2) -0.0051(2)
Au2 0.0353(3) 0.0662(3) 0.0385(3) -0.0025(2) 0.0066(2) -0.0024(2)
P1 0.111(5) 0.053(3) 0.154(5) -0.010(3) -0.039(4) 0.000(3)
P2 0.071(3) 0.0344(15) 0.071(2) -0.0053(15) 0.020(2) 0.0075(16)
F1 0.191(16) 0.142(12) 0.32(2) 0.086(13) 0.081(15) 0.049(11)
F2 0.084(10) 0.134(11) 0.51(3) 0.054(16) -0.044(15) 0.009(9)
F3 0.36(3) 0.32(2) 0.124(12) -0.125(14) 0.070(15) -0.14(2)
F4 0.30(3) 0.26(2) 0.32(3) -0.17(2) 0.02(2) -0.032(19)
F5 0.123(11) 0.068(6) 0.40(2) -0.042(10) 0.078(14) 0.002(7)
F6 0.227(18) 0.109(9) 0.31(2) 0.107(12) 0.061(16) 0.016(10)
F7 0.179(12) 0.130(8) 0.116(8) 0.011(7) 0.089(9) 0.024(8)
F8 0.118(8) 0.039(4) 0.194(11) -0.013(5) 0.064(8) -0.020(5)
F9 0.064(7) 0.109(7) 0.175(11) -0.026(7) 0.003(7) 0.003(5)
F10 0.158(10) 0.131(7) 0.055(5) -0.006(5) 0.045(6) 0.008(7)
F11 0.113(8) 0.035(4) 0.125(8) -0.012(4) -0.002(6) 0.002(4)
F12 0.088(6) 0.047(4) 0.095(6) 0.007(4) 0.003(5) 0.019(4)
N1 0.041(6) 0.052(5) 0.036(5) 0.007(4) 0.005(5) -0.008(5)
N2 0.046(6) 0.054(6) 0.039(5) -0.010(4) 0.012(5) -0.002(5)
N3 0.102(8) 0.080(6) 0.119(8) 0.012(6) 0.038(7) 0.019(6)
N4 0.046(6) 0.052(6) 0.038(5) 0.002(4) 0.020(5) -0.003(5)
N5 0.040(6) 0.042(5) 0.046(6) -0.020(4) 0.014(5) 0.002(4)
N6 0.062(7) 0.059(6) 0.086(7) 0.009(5) -0.012(6) -0.002(5)
N7 0.056(6) 0.046(5) 0.074(7) -0.011(5) 0.005(6) 0.009(5)
N9 0.060(7) 0.056(5) 0.088(7) 0.021(5) 0.016(6) -0.014(5)
N10 0.048(6) 0.051(5) 0.076(7) -0.017(5) 0.002(5) 0.004(5)
C1 0.041(7) 0.054(7) 0.042(7) -0.002(5) 0.020(6) -0.005(6)
C2 0.029(6) 0.060(7) 0.036(6) 0.010(5) 0.007(5) -0.005(5)
C3 0.045(8) 0.074(8) 0.028(6) 0.005(5) 0.007(6) -0.004(6)
C4 0.027(7) 0.104(12) 0.053(8) 0.013(8) -0.009(6) -0.016(7)
C5 0.044(9) 0.089(10) 0.056(8) -0.021(7) 0.006(7) -0.020(7)
C6 0.050(9) 0.081(9) 0.042(7) -0.015(6) -0.009(7) -0.023(7)
C7 0.021(6) 0.057(7) 0.048(7) -0.006(5) 0.014(5) 0.002(5)
C8 0.060(8) 0.059(7) 0.069(8) -0.018(6) 0.015(6) 0.022(6)
C9 0.073(7) 0.067(6) 0.092(8) -0.009(6) 0.019(6) 0.017(6)
C10 0.103(9) 0.083(7) 0.116(9) 0.019(6) 0.034(7) 0.020(7)
C11 0.091(9) 0.074(8) 0.075(8) 0.023(6) 0.041(7) 0.017(7)
C12 0.027(6) 0.049(6) 0.027(5) 0.002(4) 0.011(5) 0.001(5)
C13 0.050(8) 0.064(8) 0.051(8) -0.006(6) 0.021(7) -0.009(6)
C14 0.055(10) 0.068(9) 0.082(10) -0.022(7) 0.016(8) -0.026(7)
C15 0.046(10) 0.092(11) 0.108(13) -0.027(10) 0.016(10) -0.029(8)
C16 0.025(7) 0.110(12) 0.085(12) -0.008(9) 0.000(8) 0.001(8)
C17 0.058(10) 0.087(10) 0.051(8) -0.004(7) 0.018(8) 0.009(8)
C18 0.043(8) 0.070(8) 0.036(7) -0.008(6) 0.008(6) -0.011(6)
C19 0.051(8) 0.049(7) 0.069(9) -0.015(6) 0.012(7) -0.018(6)
C20 0.082(11) 0.041(7) 0.067(9) 0.009(6) 0.008(8) -0.013(7)
C21 0.059(9) 0.032(6) 0.076(9) 0.009(6) 0.019(8) -0.012(6)
C22 0.036(7) 0.053(7) 0.035(6) -0.003(5) 0.011(5) 0.001(5)
C23 0.042(6) 0.087(7) 0.074(7) 0.002(6) -0.005(6) -0.022(6)
C24 0.060(7) 0.119(8) 0.099(8) 0.011(7) -0.014(7) -0.034(7)
C25 0.052(7) 0.137(8) 0.099(8) 0.003(8) -0.006(7) -0.025(7)
C26 0.042(6) 0.129(8) 0.091(7) -0.020(7) 0.010(6) -0.003(7)
C27 0.046(6) 0.110(7) 0.091(7) -0.020(7) 0.003(6) 0.010(6)
C28 0.033(6) 0.086(6) 0.063(6) -0.018(6) 0.013(5) 0.000(5)
C33 0.045(8) 0.064(8) 0.040(7) 0.006(6) 0.023(6) 0.004(6)
C34 0.037(6) 0.105(7) 0.054(6) 0.006(6) 0.014(5) -0.009(6)
C35 0.050(7) 0.122(8) 0.071(7) 0.017(6) -0.003(6) -0.010(6)
C36 0.051(7) 0.129(8) 0.076(7) 0.005(7) -0.012(6) -0.013(7)
C37 0.056(7) 0.128(8) 0.087(8) -0.016(7) -0.015(6) -0.010(7)
C38 0.053(7) 0.114(8) 0.090(8) -0.020(7) -0.005(6) -0.008(6)
C39 0.046(6) 0.107(7) 0.070(7) -0.025(6) 0.013(6) -0.001(6)
N8 0.087(10) 0.077(9) 0.116(10) -0.014(8) 0.021(9) -0.002(8)
C29 0.071(9) 0.054(7) 0.080(9) -0.014(7) 0.018(8) 0.010(7)
C30 0.086(10) 0.072(9) 0.101(10) -0.011(8) 0.024(9) -0.001(8)
C31 0.077(9) 0.074(9) 0.112(10) -0.014(8) 0.031(9) -0.009(8)
C32 0.066(9) 0.061(8) 0.090(9) 0.006(7) 0.028(8) -0.011(7)
C40 0.062(8) 0.038(7) 0.086(9) -0.013(7) 0.000(8) -0.008(7)
C41 0.072(9) 0.037(7) 0.084(10) -0.001(8) -0.003(9) 0.004(7)
C42 0.074(9) 0.047(8) 0.095(9) 0.001(8) -0.015(8) 0.002(7)
N8' 0.062(11) 0.070(10) 0.093(11) -0.001(10) -0.005(10) 0.006(10)
C29' 0.061(10) 0.069(9) 0.085(10) 0.003(9) -0.007(9) 0.003(9)
C30' 0.067(11) 0.079(10) 0.095(11) 0.002(10) -0.006(10) 0.012(10)
C31' 0.059(10) 0.064(10) 0.093(11) -0.005(10) -0.006(10) 0.006(9)
C32' 0.053(9) 0.058(9) 0.081(10) -0.008(9) -0.001(9) 0.002(8)
C40' 0.057(9) 0.044(8) 0.086(10) -0.014(8) 0.006(9) 0.015(8)
C41' 0.058(10) 0.047(9) 0.090(11) -0.003(9) 0.013(9) 0.004(9)
C42' 0.058(10) 0.055(8) 0.093(10) 0.012(9) 0.010(9) -0.002(8)

loop_
_atom_type_symbol
_atom_type_description
_atom_type_scat_dispersion_real
_atom_type_scat_dispersion_imag
_atom_type_scat_source
C C 0.0033 0.0016 'International Tables Vol C Tables 4.2.6.8 and 6.1.1.4'
H H 0.0000 0.0000 'International Tables Vol C Tables 4.2.6.8 and 6.1.1.4'
N N 0.0061 0.0033 'International Tables Vol C Tables 4.2.6.8 and 6.1.1.4'
F F 0.0171 0.0103 'International Tables Vol C Tables 4.2.6.8 and 6.1.1.4'
P P 0.1023 0.0942 'International Tables Vol C Tables 4.2.6.8 and 6.1.1.4'
Au Au -2.0133 8.8022 'International Tables Vol C Tables 4.2.6.8 and 6.1.1.4'

loop_
_geom_angle_atom_site_label_1
_geom_angle_atom_site_label_2
_geom_angle_atom_site_label_3
_geom_angle
C1 Au1 C22 173.7(4)
C1 Au1 Au2 94.4(3)
C22 Au1 Au2 91.7(3)
C12 Au2 C33 174.7(4)
C12 Au2 Au1 91.5(3)
C33 Au2 Au1 93.7(3)
F3 P1 F6 101.0(13)
F3 P1 F4 171.8(15)
F6 P1 F4 87.0(12)
F3 P1 F5 90.0(12)
F6 P1 F5 93.0(9)
F4 P1 F5 91.2(11)
F3 P1 F1 85.0(11)
F6 P1 F1 173.9(13)
F4 P1 F1 86.9(13)
F5 P1 F1 87.8(8)
F3 P1 F2 90.7(12)
F6 P1 F2 89.8(9)
F4 P1 F2 87.7(13)
F5 P1 F2 177.0(11)
F1 P1 F2 89.4(9)
F10 P2 F9 92.7(6)
F10 P2 F7 178.9(7)
F9 P2 F7 87.7(6)
F10 P2 F8 88.6(5)
F9 P2 F8 92.4(5)
F7 P2 F8 92.4(6)
F10 P2 F11 90.2(5)
F9 P2 F11 88.5(5)
F7 P2 F11 88.8(6)
F8 P2 F11 178.5(6)
F10 P2 F12 89.2(5)
F9 P2 F12 177.0(5)
F7 P2 F12 90.3(6)
F8 P2 F12 89.9(5)
F11 P2 F12 89.2(5)
C1 N1 C2 111.8(10)
C1 N1 C21 124.8(10)
C2 N1 C21 123.1(10)
C1 N2 C7 109.6(9)
C1 N2 C8 123.4(10)
C7 N2 C8 127.0(10)
C10 N3 C9 115.4(14)
C10 N3 H3A 106.3
C9 N3 H3A 108.1
C12 N4 C13 109.0(9)
C12 N4 C11 127.3(11)
C13 N4 C11 123.7(11)
C12 N5 C18 110.0(9)
C12 N5 C19 126.3(10)
C18 N5 C19 123.0(10)
C22 N6 C23 109.9(9)
C22 N6 C29' 122.2(17)
C23 N6 C29' 114.7(19)
C22 N6 C42 128.2(14)
C23 N6 C42 120.4(13)
C22 N7 C28 112.2(9)
C22 N7 C29 124.0(14)
C28 N7 C29 121.3(14)
C22 N7 C40' 117.3(17)
C28 N7 C40' 127.6(16)
C33 N9 C34 111.8(11)
C33 N9 C32 121.7(14)
C34 N9 C32 123.0(14)
C33 N9 C42' 123.3(19)
C34 N9 C42' 120.1(18)
C33 N10 C39 109.4(10)
C33 N10 C32' 131.2(19)
C39 N10 C32' 115.4(18)
C33 N10 C40 123.1(13)
C39 N10 C40 126.2(13)
N1 C1 N2 105.7(10)
N1 C1 Au1 127.6(8)
N2 C1 Au1 126.5(9)
C3 C2 C7 122.8(11)
C3 C2 N1 131.7(11)
C7 C2 N1 105.5(10)
C2 C3 C4 114.3(12)
C2 C3 H3 122.8
C4 C3 H3 122.8
C5 C4 C3 123.3(13)
C5 C4 H4 118.4
C3 C4 H4 118.4
C4 C5 C6 123.3(12)
C4 C5 H5 118.3
C6 C5 H5 118.3
C5 C6 C7 113.7(12)
C5 C6 H6 123.1
C7 C6 H6 123.1
C2 C7 N2 107.3(9)
C2 C7 C6 122.6(11)
N2 C7 C6 130.0(11)
N2 C8 C9 113.3(11)
N2 C8 H8A 108.9
C9 C8 H8A 108.9
N2 C8 H8B 108.9
C9 C8 H8B 108.9
H8A C8 H8B 107.7
N3 C9 C8 102.4(11)
N3 C9 H9A 111.3
C8 C9 H9A 111.3
N3 C9 H9B 111.3
C8 C9 H9B 111.3
H9A C9 H9B 109.2
N3 C10 C11 109.7(14)
N3 C10 H10A 109.7
C11 C10 H10A 109.7
N3 C10 H10B 109.7
C11 C10 H10B 109.7
H10A C10 H10B 108.2
N4 C11 C10 111.9(11)
N4 C11 H11A 109.2
C10 C11 H11A 109.2
N4 C11 H11B 109.2
C10 C11 H11B 109.2
H11A C11 H11B 107.9
N4 C12 N5 108.1(9)
N4 C12 Au2 126.0(8)
N5 C12 Au2 125.8(8)
C14 C13 C18 123.0(13)
C14 C13 N4 130.7(12)
C18 C13 N4 106.2(10)
C13 C14 C15 114.2(13)
C13 C14 H14 122.9
C15 C14 H14 122.9
C16 C15 C14 122.4(13)
C16 C15 H15 118.8
C14 C15 H15 118.8
C15 C16 C17 122.8(14)
C15 C16 H16 118.6
C17 C16 H16 118.6
C18 C17 C16 115.5(14)
C18 C17 H17 122.3
C16 C17 H17 122.3
C17 C18 N5 131.5(12)
C17 C18 C13 121.8(12)
N5 C18 C13 106.6(11)
N5 C19 C20 112.6(9)
N5 C19 H19A 109.1
C20 C19 H19A 109.1
N5 C19 H19B 109.1
C20 C19 H19B 109.1
H19A C19 H19B 107.8
C21 C20 C19 118.1(11)
C21 C20 H20A 107.8
C19 C20 H20A 107.8
C21 C20 H20B 107.8
C19 C20 H20B 107.8
H20A C20 H20B 107.1
N1 C21 C20 116.4(10)
N1 C21 H21A 108.2
C20 C21 H21A 108.2
N1 C21 H21B 108.2
C20 C21 H21B 108.2
H21A C21 H21B 107.4
N7 C22 N6 106.6(10)
N7 C22 Au1 127.7(9)
N6 C22 Au1 125.3(9)
N6 C23 C24 133.6(8)
N6 C23 C28 106.4(8)
C24 C23 C28 120.0
C25 C24 C23 120.0
C25 C24 H24 120.0
C23 C24 H24 120.0
C26 C25 C24 120.0
C26 C25 H25 120.0
C24 C25 H25 120.0
C25 C26 C27 120.0
C25 C26 H26 120.0
C27 C26 H26 120.0
C28 C27 C26 120.0
C28 C27 H27 120.0
C26 C27 H27 120.0
N7 C28 C27 135.0(7)
N7 C28 C23 105.0(7)
C27 C28 C23 120.0
N9 C33 N10 106.8(11)
N9 C33 Au2 126.9(10)
N10 C33 Au2 126.3(9)
C39 C34 C35 123.1(13)
C39 C34 N9 104.7(11)
C35 C34 N9 131.7(14)
C36 C35 C34 114.5(14)
C36 C35 H35 122.8
C34 C35 H35 122.8
C37 C36 C35 122.9(15)
C37 C36 H36 118.6
C35 C36 H36 118.6
C38 C37 C36 121.0(15)
C38 C37 H37 119.5
C36 C37 H37 119.5
C37 C38 C39 117.4(15)
C37 C38 H38 121.3
C39 C38 H38 121.3
N10 C39 C38 132.7(14)
N10 C39 C34 106.8(11)
C38 C39 C34 120.3(14)
C30 N8 C31 104(2)
C30 N8 H8 127.9
C31 N8 H8 127.9
C30 C29 N7 109.2(16)
C30 C29 H29A 109.8
N7 C29 H29A 109.8
C30 C29 H29B 109.8
N7 C29 H29B 109.8
H29A C29 H29B 108.3
N8 C30 C29 123(2)
N8 C30 H30A 106.6
C29 C30 H30A 106.6
N8 C30 H30B 106.6
C29 C30 H30B 106.6
H30A C30 H30B 106.5
N8 C31 C32 108.3(18)
N8 C31 H31A 110.0
C32 C31 H31A 110.0
N8 C31 H31B 110.0
C32 C31 H31B 110.0
H31A C31 H31B 108.4
C31 C32 N9 104.8(15)
C31 C32 H32A 110.8
N9 C32 H32A 110.8
C31 C32 H32B 110.8
N9 C32 H32B 110.8
H32A C32 H32B 108.9
N10 C40 C41 120.4(18)
N10 C40 H40A 107.2
C41 C40 H40A 107.2
N10 C40 H40B 107.2
C41 C40 H40B 107.2
H40A C40 H40B 106.9
C42 C41 C40 125.5(19)
C42 C41 H41A 106.0
C40 C41 H41A 105.9
C42 C41 H41B 105.9
C40 C41 H41B 105.9
H41A C41 H41B 106.3
C41 C42 N6 117.6(17)
C41 C42 H42A 107.9
N6 C42 H42A 107.9
C41 C42 H42B 107.9
N6 C42 H42B 107.9
H42A C42 H42B 107.2
C30' N8' C31' 113(3)
C30' N8' H8'1 98.4
C31' N8' H8'1 107.1
C30' C29' N6 93(2)
C30' C29' H29C 113.1
N6 C29' H29C 113.1
C30' C29' H29D 113.1
N6 C29' H29D 113.1
H29C C29' H29D 110.5
C29' C30' N8' 124(3)
C29' C30' H30C 106.3
N8' C30' H30C 106.3
C29' C30' H30D 106.3
N8' C30' H30D 106.3
H30C C30' H30D 106.4
N8' C31' C32' 116(2)
N8' C31' H31C 108.2
C32' C31' H31C 108.2
N8' C31' H31D 108.2
C32' C31' H31D 108.2
H31C C31' H31D 107.3
N10 C32' C31' 107(2)
N10 C32' H32C 110.2
C31' C32' H32C 110.2
N10 C32' H32D 110.2
C31' C32' H32D 110.2
H32C C32' H32D 108.5
C41' C40' N7 126(3)
C41' C40' H40C 105.9
N7 C40' H40C 105.9
C41' C40' H40D 105.9
N7 C40' H40D 105.9
H40C C40' H40D 106.3
C40' C41' C42' 124(3)
C40' C41' H41C 106.3
C42' C41' H41C 106.3
C40' C41' H41D 106.3
C42' C41' H41D 106.3
H41C C41' H41D 106.4
C41' C42' N9 135(3)
C41' C42' H42C 103.5
N9 C42' H42C 103.5
C41' C42' H42D 103.5
N9 C42' H42D 103.5
H42C C42' H42D 105.3

loop_
_geom_bond_atom_site_label_1
_geom_bond_atom_site_label_2
_geom_bond_distance
Au1 C1 1.995(12)
Au1 C22 2.017(11)
Au1 Au2 3.2308(7)
Au2 C12 2.027(11)
Au2 C33 2.032(12)
P1 F3 1.431(14)
P1 F6 1.446(12)
P1 F4 1.491(19)
P1 F5 1.508(13)
P1 F1 1.541(14)
P1 F2 1.597(16)
P2 F10 1.545(8)
P2 F9 1.560(10)
P2 F7 1.562(9)
P2 F8 1.565(7)
P2 F11 1.568(7)
P2 F12 1.593(9)
N1 C1 1.350(15)
N1 C2 1.398(14)
N1 C21 1.477(13)
N2 C1 1.381(14)
N2 C7 1.399(14)
N2 C8 1.424(14)
N3 C10 1.391(14)
N3 C9 1.522(18)
N3 H3A 0.8900
N4 C12 1.347(13)
N4 C13 1.409(15)
N4 C11 1.419(15)
N5 C12 1.355(13)
N5 C18 1.378(15)
N5 C19 1.455(14)
N6 C22 1.336(15)
N6 C23 1.386(13)
N6 C29' 1.415(10)
N6 C42 1.548(16)
N7 C22 1.326(15)
N7 C28 1.365(12)
N7 C29 1.478(9)
N7 C40' 1.514(18)
N9 C33 1.302(15)
N9 C34 1.390(17)
N9 C32 1.487(9)
N9 C42' 1.495(18)
N10 C33 1.367(15)
N10 C39 1.372(16)
N10 C32' 1.403(10)
N10 C40 1.480(16)
C2 C3 1.383(16)
C2 C7 1.386(15)
C3 C4 1.400(18)
C3 H3 0.9500
C4 C5 1.366(18)
C4 H4 0.9500
C5 C6 1.387(18)
C5 H5 0.9500
C6 C7 1.415(15)
C6 H6 0.9500
C8 C9 1.570(18)
C8 H8A 0.9900
C8 H8B 0.9900
C9 H9A 0.9900
C9 H9B 0.9900
C10 C11 1.481(14)
C10 H10A 0.9900
C10 H10B 0.9900
C11 H11A 0.9900
C11 H11B 0.9900
C13 C14 1.393(16)
C13 C18 1.401(17)
C14 C15 1.39(2)
C14 H14 0.9500
C15 C16 1.37(2)
C15 H15 0.9500
C16 C17 1.399(19)
C16 H16 0.9500
C17 C18 1.364(18)
C17 H17 0.9500
C19 C20 1.550(16)
C19 H19A 0.9900
C19 H19B 0.9900
C20 C21 1.506(18)
C20 H20A 0.9900
C20 H20B 0.9900
C21 H21A 0.9900
C21 H21B 0.9900
C23 C24 1.3900
C23 C28 1.3900
C24 C25 1.3900
C24 H24 0.9500
C25 C26 1.3900
C25 H25 0.9500
C26 C27 1.3900
C26 H26 0.9500
C27 C28 1.3900
C27 H27 0.9500
C34 C39 1.389(19)
C34 C35 1.390(9)
C35 C36 1.388(9)
C35 H35 0.9500
C36 C37 1.383(9)
C36 H36 0.9500
C37 C38 1.380(9)
C37 H37 0.9500
C38 C39 1.386(9)
C38 H38 0.9500
N8 C30 1.463(9)
N8 C31 1.471(9)
N8 H8 0.8800
C29 C30 1.477(9)
C29 H29A 0.9900
C29 H29B 0.9900
C30 H30A 0.9900
C30 H30B 0.9900
C31 C32 1.482(9)
C31 H31A 0.9900
C31 H31B 0.9900
C32 H32A 0.9900
C32 H32B 0.9900
C40 C41 1.540(17)
C40 H40A 0.9900
C40 H40B 0.9900
C41 C42 1.518(18)
C41 H41A 0.9900
C41 H41B 0.9900
C42 H42A 0.9900
C42 H42B 0.9900
N8' C30' 1.398(10)
N8' C31' 1.400(10)
N8' H8'1 0.8900
C29' C30' 1.397(10)
C29' H29C 0.9900
C29' H29D 0.9900
C30' H30C 0.9900
C30' H30D 0.9900
C31' C32' 1.411(10)
C31' H31C 0.9900
C31' H31D 0.9900
C32' H32C 0.9900
C32' H32D 0.9900
C40' C41' 1.451(19)
C40' H40C 0.9900
C40' H40D 0.9900
C41' C42' 1.490(19)
C41' H41C 0.9900
C41' H41D 0.9900
C42' H42C 0.9900
C42' H42D 0.9900

loop_
_geom_torsion_atom_site_label_1
_geom_torsion_atom_site_label_2
_geom_torsion_atom_site_label_3
_geom_torsion_atom_site_label_4
_geom_torsion
C2 N1 C1 N2 0.0(12)
C21 N1 C1 N2 173.7(10)
C2 N1 C1 Au1 -175.0(8)
C21 N1 C1 Au1 -1.3(16)
C7 N2 C1 N1 1.1(12)
C8 N2 C1 N1 178.6(10)
C7 N2 C1 Au1 176.1(7)
C8 N2 C1 Au1 -6.3(15)
C1 N1 C2 C3 176.6(12)
C21 N1 C2 C3 2.8(19)
C1 N1 C2 C7 -1.0(12)
C21 N1 C2 C7 -174.8(10)
C7 C2 C3 C4 0.1(16)
N1 C2 C3 C4 -177.2(11)
C2 C3 C4 C5 -0.3(19)
C3 C4 C5 C6 -1(2)
C4 C5 C6 C7 2(2)
C3 C2 C7 N2 -176.3(10)
N1 C2 C7 N2 1.6(11)
C3 C2 C7 C6 1.1(17)
N1 C2 C7 C6 179.0(10)
C1 N2 C7 C2 -1.7(12)
C8 N2 C7 C2 -179.1(11)
C1 N2 C7 C6 -178.9(11)
C8 N2 C7 C6 3.7(19)
C5 C6 C7 C2 -1.9(17)
C5 C6 C7 N2 174.9(11)
C1 N2 C8 C9 -112.5(13)
C7 N2 C8 C9 64.5(15)
C10 N3 C9 C8 -152.7(12)
N2 C8 C9 N3 67.6(14)
C9 N3 C10 C11 157.3(12)
C12 N4 C11 C10 111.5(14)
C13 N4 C11 C10 -66.9(16)
N3 C10 C11 N4 -67.2(18)
C13 N4 C12 N5 0.9(11)
C11 N4 C12 N5 -177.7(10)
C13 N4 C12 Au2 -176.6(8)
C11 N4 C12 Au2 4.8(15)
C18 N5 C12 N4 -1.7(12)
C19 N5 C12 N4 -173.0(10)
C18 N5 C12 Au2 175.8(7)
C19 N5 C12 Au2 4.5(15)
C12 N4 C13 C14 176.4(13)
C11 N4 C13 C14 -5(2)
C12 N4 C13 C18 0.2(12)
C11 N4 C13 C18 178.9(10)
C18 C13 C14 C15 4(2)
N4 C13 C14 C15 -171.9(12)
C13 C14 C15 C16 -6(2)
C14 C15 C16 C17 6(3)
C15 C16 C17 C18 -3(2)
C16 C17 C18 N5 176.0(13)
C16 C17 C18 C13 0.8(19)
C12 N5 C18 C17 -174.0(13)
C19 N5 C18 C17 -2(2)
C12 N5 C18 C13 1.8(13)
C19 N5 C18 C13 173.4(10)
C14 C13 C18 C17 -1(2)
N4 C13 C18 C17 175.1(11)
C14 C13 C18 N5 -177.7(11)
N4 C13 C18 N5 -1.2(13)
C12 N5 C19 C20 -120.9(12)
C18 N5 C19 C20 68.8(15)
N5 C19 C20 C21 63.8(15)
C1 N1 C21 C20 120.4(13)
C2 N1 C21 C20 -66.6(15)
C19 C20 C21 N1 -67.4(15)
C28 N7 C22 N6 0.4(15)
C29 N7 C22 N6 162.5(15)
C40' N7 C22 N6 -161.8(17)
C28 N7 C22 Au1 -172.2(8)
C29 N7 C22 Au1 -10(2)
C40' N7 C22 Au1 26(2)
C23 N6 C22 N7 0.9(15)
C29' N6 C22 N7 -138(2)
C42 N6 C22 N7 166.5(16)
C23 N6 C22 Au1 173.7(8)
C29' N6 C22 Au1 35(2)
C42 N6 C22 Au1 -21(2)
C22 N6 C23 C24 -178.5(8)
C29' N6 C23 C24 -36.4(19)
C42 N6 C23 C24 15(2)
C22 N6 C23 C28 -1.9(12)
C29' N6 C23 C28 140.3(14)
C42 N6 C23 C28 -168.7(13)
N6 C23 C24 C25 176.3(12)
C28 C23 C24 C25 0.0
C23 C24 C25 C26 0.0
C24 C25 C26 C27 0.0
C25 C26 C27 C28 0.0
C22 N7 C28 C27 177.5(8)
C29 N7 C28 C27 14.8(19)
C40' N7 C28 C27 -23(2)
C22 N7 C28 C23 -1.5(12)
C29 N7 C28 C23 -164.2(12)
C40' N7 C28 C23 158.4(18)
C26 C27 C28 N7 -178.9(12)
C26 C27 C28 C23 0.0
N6 C23 C28 N7 2.0(10)
C24 C23 C28 N7 179.2(9)
N6 C23 C28 C27 -177.2(9)
C24 C23 C28 C27 0.0
C34 N9 C33 N10 -5.6(15)
C32 N9 C33 N10 -164.9(13)
C42' N9 C33 N10 149.5(18)
C34 N9 C33 Au2 176.0(9)
C32 N9 C33 Au2 16.7(19)
C42' N9 C33 Au2 -29(2)
C39 N10 C33 N9 2.2(14)
C32' N10 C33 N9 158(2)
C40 N10 C33 N9 -165.9(15)
C39 N10 C33 Au2 -179.4(9)
C32' N10 C33 Au2 -23(2)
C40 N10 C33 Au2 12.5(19)
C33 N9 C34 C39 6.7(16)
C32 N9 C34 C39 165.7(14)
C42' N9 C34 C39 -149.3(18)
C33 N9 C34 C35 179.1(15)
C32 N9 C34 C35 -22(2)
C42' N9 C34 C35 23(3)
C39 C34 C35 C36 -9(2)
N9 C34 C35 C36 179.8(14)
C34 C35 C36 C37 10(3)
C35 C36 C37 C38 -7(3)
C36 C37 C38 C39 2(3)
C33 N10 C39 C38 177.8(16)
C32' N10 C39 C38 18(3)
C40 N10 C39 C38 -15(3)
C33 N10 C39 C34 1.9(15)
C32' N10 C39 C34 -158.2(17)
C40 N10 C39 C34 169.5(15)
C37 C38 C39 N10 -177.0(15)
C37 C38 C39 C34 -2(2)
C35 C34 C39 N10 -178.2(13)
N9 C34 C39 N10 -5.0(15)
C35 C34 C39 C38 5(2)
N9 C34 C39 C38 178.5(13)
C22 N7 C29 C30 130.6(19)
C28 N7 C29 C30 -69(2)
C31 N8 C30 C29 -82(3)
N7 C29 C30 N8 -28(3)
C30 N8 C31 C32 163.6(19)
N8 C31 C32 N9 -51(3)
C33 N9 C32 C31 -99(2)
C34 N9 C32 C31 104(2)
C33 N10 C40 C41 108(2)
C39 N10 C40 C41 -58(2)
N10 C40 C41 C42 -67(3)
C40 C41 C42 N6 59(3)
C22 N6 C42 C41 -97(2)
C23 N6 C42 C41 67(3)
C22 N6 C29' C30' -131(2)
C23 N6 C29' C30' 92(2)
N6 C29' C30' N8' 63(4)
C31' N8' C30' C29' -136(4)
C30' N8' C31' C32' 143(3)
C33 N10 C32' C31' 122(2)
C39 N10 C32' C31' -83(3)
N8' C31' C32' N10 -71(4)
C22 N7 C40' C41' 100(3)
C28 N7 C40' C41' -59(4)
N7 C40' C41' C42' -54(5)
C40' C41' C42' N9 48(6)
C33 N9 C42' C41' -88(4)
C34 N9 C42' C41' 65(5)
